data_7009257
loop_
_publ_author_name
'De-qiang Ma'
'Shiro Hikichi'
'Munetaka Akita'
'Yoshihiko Moro-oka'

_publ_section_title
;
 An entry to half-sandwich complexes of first row transition metals
 (Ni, Co, Mn) containing the Kl\"aui tripodal ligand, LOMe: synthesis
 and crystal structures of oligomeric, [LOMeM(\m-X)(L)]n
 (n&#x00A0;=&#x00A0;2, 4), and monomeric complexes, LOMeM(L2)(X)
;
_journal_issue 7
_journal_name_full 'J. Chem. Soc., Dalton Trans.'
_journal_page_first 1123
_journal_page_last 1134
_journal_paper_doi 10.1039/a909580b
_journal_year 2000
_chemical_formula_sum 'C51 H64 B Co N3 Ni O10 P3'
_chemical_formula_weight 1100.41
_chemical_name_common 'compound 14'
_chemical_name_systematic
; 
 ? 
;
_space_group_IT_number 14
_symmetry_space_group_name_Hall '-P 2yn'
_symmetry_space_group_name_H-M 'P 1 21/n 1'
_atom_sites_solution_hydrogens geom
_atom_sites_solution_primary direct
_atom_sites_solution_secondary difmap
_audit_creation_method SHELXL-97
_cell_angle_alpha 90.00
_cell_angle_beta 96.85(3)
_cell_angle_gamma 90.00
_cell_formula_units_Z 4
_cell_length_a 12.468(2)
_cell_length_b 16.435(3)
_cell_length_c 26.532(12)
_cell_measurement_temperature 213(2)
_cell_volume 5398(3)
_computing_structure_refinement 'SHELXL-97 (Sheldrick, 1997)'
_computing_structure_solution 'SHELXS-97 (Sheldrick, 1990)'
_diffrn_ambient_temperature 213(2)
_diffrn_measured_fraction_theta_full 0.766
_diffrn_measured_fraction_theta_max 0.766
_diffrn_radiation_monochromator graphite
_diffrn_radiation_source 'fine-focus sealed tube'
_diffrn_radiation_type MoK\a
_diffrn_radiation_wavelength 0.71070
_diffrn_reflns_av_R_equivalents 0.0000
_diffrn_reflns_av_sigmaI/netI 0.0198
_diffrn_reflns_limit_h_max 15
_diffrn_reflns_limit_h_min 0
_diffrn_reflns_limit_k_max 20
_diffrn_reflns_limit_k_min 0
_diffrn_reflns_limit_l_max 34
_diffrn_reflns_limit_l_min -34
_diffrn_reflns_number 9507
_diffrn_reflns_theta_full 27.50
_diffrn_reflns_theta_max 27.50
_diffrn_reflns_theta_min 1.46
_exptl_absorpt_coefficient_mu 0.802
_exptl_crystal_density_diffrn 1.354
_exptl_crystal_density_method 'not measured'
_exptl_crystal_F_000 2304
_refine_diff_density_max 0.416
_refine_diff_density_min -1.566
_refine_diff_density_rms 0.135
_refine_ls_extinction_method none
_refine_ls_goodness_of_fit_ref 1.697
_refine_ls_hydrogen_treatment mixed
_refine_ls_matrix_type full
_refine_ls_number_parameters 640
_refine_ls_number_reflns 9507
_refine_ls_number_restraints 0
_refine_ls_restrained_S_all 1.697
_refine_ls_R_factor_all 0.0745
_refine_ls_R_factor_gt 0.0701
_refine_ls_shift/su_max 0.022
_refine_ls_shift/su_mean 0.001
_refine_ls_structure_factor_coef Fsqd
_refine_ls_weighting_details 'calc w=1/[\s^2^(Fo^2^)+(0.1000P)^2^+0.0000P] where P=(Fo^2^+2Fc^2^)/3'
_refine_ls_weighting_scheme calc
_refine_ls_wR_factor_gt 0.2014
_refine_ls_wR_factor_ref 0.2063
_reflns_number_gt 8806
_reflns_number_total 9507
_reflns_threshold_expression >2sigma(I)
_cod_data_source_file a909580b.txt
_cod_data_source_block 14
_cod_database_code 7009257

loop_
_symmetry_equiv_pos_as_xyz
'x, y, z'
'-x+1/2, y+1/2, -z+1/2'
'-x, -y, -z'
'x-1/2, -y-1/2, z-1/2'

loop_
_atom_site_label
_atom_site_type_symbol
_atom_site_fract_x
_atom_site_fract_y
_atom_site_fract_z
_atom_site_U_iso_or_equiv
_atom_site_adp_type
_atom_site_occupancy
_atom_site_symmetry_multiplicity
_atom_site_calc_flag
_atom_site_refinement_flags
_atom_site_disorder_assembly
_atom_site_disorder_group
Ni1 Ni 0.28402(4) 0.21308(3) 0.143096(18) 0.03597(15) Uani 1 1 d . . .
Co Co 0.20086(5) 0.06915(3) 0.246374(19) 0.04068(17) Uani 1 1 d . . .
P1 P 0.22054(9) 0.19967(6) 0.25562(4) 0.0403(2) Uani 1 1 d . . .
P2 P 0.11141(9) 0.08237(6) 0.17190(4) 0.0426(3) Uani 1 1 d . . .
P3 P 0.34851(10) 0.05657(7) 0.21155(4) 0.0450(3) Uani 1 1 d . . .
O10 O 0.2664(5) 0.1672(6) 0.7822(3) 0.136(2) Uani 1 1 d . . .
O11 O 0.2548(2) 0.25039(17) 0.21394(10) 0.0442(6) Uani 1 1 d . . .
O12 O 0.3007(3) 0.21209(19) 0.30603(12) 0.0581(8) Uani 1 1 d . . .
O13 O 0.1153(3) 0.2416(2) 0.27382(12) 0.0550(8) Uani 1 1 d . . .
O21 O 0.1462(2) 0.14456(18) 0.13622(10) 0.0443(6) Uani 1 1 d . . .
O22 O -0.0118(3) 0.0986(2) 0.18021(12) 0.0563(8) Uani 1 1 d . . .
O23 O 0.1001(3) -0.0037(2) 0.14326(12) 0.0640(9) Uani 1 1 d . . .
O31 O 0.3778(2) 0.12034(17) 0.17510(11) 0.0443(6) Uani 1 1 d . . .
O32 O 0.3458(3) -0.0313(2) 0.18532(15) 0.0695(11) Uani 1 1 d . . .
O33 O 0.4531(3) 0.0437(2) 0.25261(14) 0.0638(9) Uani 1 1 d . . .
N1 N 0.4107(2) 0.2945(2) 0.14609(12) 0.0369(7) Uani 1 1 d . . .
N2 N 0.2100(2) 0.31275(19) 0.10645(12) 0.0365(7) Uani 1 1 d . . .
N3 N 0.3203(3) 0.1764(2) 0.06998(13) 0.0453(8) Uani 1 1 d . . .
C12 C 0.3339(5) 0.2921(3) 0.3235(2) 0.0729(16) Uani 1 1 d . . .
H1 H 0.3553 0.2907 0.3595 0.073 Uiso 1 1 calc R . .
H2 H 0.2748 0.3293 0.3161 0.073 Uiso 1 1 calc R . .
H3 H 0.3937 0.3096 0.3066 0.073 Uiso 1 1 calc R . .
C13 C 0.0426(4) 0.2862(4) 0.2390(2) 0.0684(14) Uani 1 1 d . . .
H4 H 0.0826 0.3178 0.2172 0.068 Uiso 1 1 calc R . .
H5 H 0.0002 0.3219 0.2574 0.068 Uiso 1 1 calc R . .
H6 H -0.0043 0.2492 0.2189 0.068 Uiso 1 1 calc R . .
C22 C -0.0919(5) 0.1031(4) 0.1368(2) 0.0757(16) Uani 1 1 d . . .
H7 H -0.1601 0.1181 0.1474 0.076 Uiso 1 1 calc R . .
H8 H -0.0984 0.0510 0.1203 0.076 Uiso 1 1 calc R . .
H9 H -0.0708 0.1431 0.1135 0.076 Uiso 1 1 calc R . .
C23 C 0.1317(7) -0.0160(4) 0.0943(2) 0.091(2) Uani 1 1 d . . .
H10 H 0.1439 -0.0729 0.0892 0.091 Uiso 1 1 calc R . .
H11 H 0.1970 0.0136 0.0913 0.091 Uiso 1 1 calc R . .
H12 H 0.0756 0.0030 0.0691 0.091 Uiso 1 1 calc R . .
C32 C 0.4222(6) -0.0528(4) 0.1527(3) 0.097(3) Uani 1 1 d . . .
H13 H 0.4083 -0.1072 0.1404 0.097 Uiso 1 1 calc R . .
H14 H 0.4935 -0.0500 0.1708 0.097 Uiso 1 1 calc R . .
H15 H 0.4171 -0.0158 0.1245 0.097 Uiso 1 1 calc R . .
C33 C 0.5080(5) 0.1137(5) 0.2738(3) 0.096(2) Uani 1 1 d . . .
H16 H 0.5840 0.1080 0.2720 0.096 Uiso 1 1 calc R . .
H17 H 0.4953 0.1195 0.3086 0.096 Uiso 1 1 calc R . .
H18 H 0.4816 0.1611 0.2550 0.096 Uiso 1 1 calc R . .
C41 C 0.1702(5) 0.0648(3) 0.32201(16) 0.0585(13) Uani 1 1 d . . .
C42 C 0.0769(4) 0.0427(3) 0.28970(19) 0.0596(13) Uani 1 1 d . . .
C43 C 0.1023(4) -0.0276(3) 0.26213(17) 0.0559(12) Uani 1 1 d . . .
C44 C 0.2100(4) -0.0482(3) 0.27690(17) 0.0547(12) Uani 1 1 d . . .
C45 C 0.2534(4) 0.0104(3) 0.31436(17) 0.0582(12) Uani 1 1 d . . .
C50 C 0.5096(3) 0.2841(3) 0.17166(15) 0.0427(9) Uani 1 1 d . . .
C51 C 0.5904(3) 0.3409(3) 0.17114(16) 0.0461(9) Uani 1 1 d . . .
C52 C 0.5715(3) 0.4102(3) 0.14220(16) 0.0456(9) Uani 1 1 d . . .
C53 C 0.4694(3) 0.4225(2) 0.11628(14) 0.0388(8) Uani 1 1 d . . .
C54 C 0.3894(3) 0.3636(2) 0.11941(13) 0.0341(7) Uani 1 1 d . . .
C55 C 0.2771(3) 0.3729(2) 0.09629(13) 0.0357(7) Uani 1 1 d . . .
C56 C 0.2398(3) 0.4391(2) 0.06700(15) 0.0417(8) Uani 1 1 d . . .
C57 C 0.1312(3) 0.4433(3) 0.04862(16) 0.0457(9) Uani 1 1 d . . .
C58 C 0.0633(3) 0.3817(3) 0.05978(16) 0.0459(9) Uani 1 1 d . . .
C59 C 0.1060(3) 0.3176(3) 0.08855(16) 0.0440(9) Uani 1 1 d . . .
C61 C 0.3534(4) 0.1751(3) 0.03208(17) 0.0482(10) Uani 1 1 d . . .
C62 C 0.3977(5) 0.1722(4) -0.01610(19) 0.0683(15) Uani 1 1 d . . .
H32 H 0.4677 0.1471 -0.0113 0.068 Uiso 1 1 calc R . .
H33 H 0.4041 0.2265 -0.0288 0.068 Uiso 1 1 calc R . .
H34 H 0.3506 0.1411 -0.0401 0.068 Uiso 1 1 calc R . .
C71 C 0.3416(3) 0.2228(2) 0.47944(15) 0.0417(8) Uani 1 1 d . . .
C72 C 0.3641(3) 0.1656(3) 0.44366(16) 0.0471(9) Uani 1 1 d . . .
C73 C 0.4628(4) 0.1635(4) 0.42348(18) 0.0619(13) Uani 1 1 d . . .
C74 C 0.5423(4) 0.2184(4) 0.4373(2) 0.0683(15) Uani 1 1 d . . .
C75 C 0.5214(4) 0.2778(4) 0.4727(2) 0.0682(14) Uani 1 1 d . . .
C76 C 0.4252(4) 0.2796(3) 0.49312(18) 0.0514(10) Uani 1 1 d . . .
C77 C 0.1288(3) 0.1838(2) 0.47192(15) 0.0392(8) Uani 1 1 d . . .
C78 C 0.1056(4) 0.2108(3) 0.42189(16) 0.0463(9) Uani 1 1 d . . .
C79 C 0.0120(4) 0.1904(3) 0.39116(17) 0.0538(11) Uani 1 1 d . . .
C80 C -0.0640(4) 0.1391(3) 0.40871(19) 0.0571(11) Uani 1 1 d . . .
C81 C -0.0443(4) 0.1099(3) 0.45764(19) 0.0537(10) Uani 1 1 d . . .
C82 C 0.0505(3) 0.1329(3) 0.48849(16) 0.0452(9) Uani 1 1 d . . .
C83 C 0.1945(3) 0.3044(2) 0.52956(16) 0.0416(8) Uani 1 1 d . . .
C84 C 0.2062(5) 0.3768(3) 0.50372(19) 0.0601(13) Uani 1 1 d . . .
C85 C 0.1667(6) 0.4505(3) 0.5190(2) 0.0771(19) Uani 1 1 d . . .
C86 C 0.1121(5) 0.4548(3) 0.5613(2) 0.0692(15) Uani 1 1 d . . .
C87 C 0.0964(4) 0.3839(3) 0.58714(18) 0.0535(11) Uani 1 1 d . . .
C88 C 0.1367(4) 0.3107(3) 0.57134(16) 0.0467(9) Uani 1 1 d . . .
C89 C 0.2692(3) 0.1520(2) 0.55539(14) 0.0371(8) Uani 1 1 d . . .
C90 C 0.2689(3) 0.0679(2) 0.54684(15) 0.0411(8) Uani 1 1 d . . .
C91 C 0.3113(3) 0.0107(3) 0.58328(19) 0.0529(11) Uani 1 1 d . . .
C92 C 0.3555(4) 0.0379(4) 0.6301(2) 0.0640(14) Uani 1 1 d . . .
C93 C 0.3572(4) 0.1197(4) 0.64067(18) 0.0639(14) Uani 1 1 d . . .
C94 C 0.3157(3) 0.1753(3) 0.60403(16) 0.0469(9) Uani 1 1 d . . .
C95 C 0.2814(10) 0.3150(10) 0.7756(6) 0.184(6) Uani 1 1 d . . .
H55 H 0.3572 0.3085 0.7734 0.184 Uiso 1 1 calc R . .
H56 H 0.2694 0.3656 0.7922 0.184 Uiso 1 1 calc R . .
H57 H 0.2427 0.3152 0.7421 0.184 Uiso 1 1 calc R . .
C96 C 0.2404(11) 0.2426(12) 0.8070(6) 0.183(6) Uani 1 1 d . . .
C97 C 0.2320(12) 0.0965(12) 0.8067(5) 0.177(6) Uani 1 1 d . . .
C98 C 0.2564(11) 0.0235(9) 0.7743(5) 0.168(5) Uani 1 1 d . . .
H62 H 0.2238 -0.0244 0.7866 0.168 Uiso 1 1 calc R . .
H63 H 0.3331 0.0159 0.7764 0.168 Uiso 1 1 calc R . .
H64 H 0.2275 0.0330 0.7396 0.168 Uiso 1 1 calc R . .
B1 B 0.2337(4) 0.2165(3) 0.50903(17) 0.0404(9) Uani 1 1 d . . .
H19 H 0.1774 0.1093 0.3454 0.070 Uiso 1 1 d . . .
H20 H 0.0066 0.0683 0.2865 0.071 Uiso 1 1 d . . .
H21 H 0.0531 -0.0555 0.2369 0.068 Uiso 1 1 d . . .
H22 H 0.2493 -0.0928 0.2650 0.068 Uiso 1 1 d . . .
H23 H 0.3263 0.0097 0.3314 0.070 Uiso 1 1 d . . .
H24 H 0.5232 0.2352 0.1906 0.051 Uiso 1 1 d . . .
H25 H 0.6588 0.3331 0.1909 0.055 Uiso 1 1 d . . .
H26 H 0.6276 0.4485 0.1398 0.055 Uiso 1 1 d . . .
H27 H 0.4537 0.4708 0.0962 0.047 Uiso 1 1 d . . .
H28 H 0.2892 0.4802 0.0586 0.050 Uiso 1 1 d . . .
H29 H 0.1032 0.4888 0.0285 0.054 Uiso 1 1 d . . .
H30 H -0.0129 0.3841 0.0480 0.055 Uiso 1 1 d . . .
H31 H 0.0587 0.2733 0.0954 0.053 Uiso 1 1 d . . .
H35 H 0.3094 0.1265 0.4322 0.057 Uiso 1 1 d . . .
H36 H 0.4749 0.1229 0.3988 0.072 Uiso 1 1 d . . .
H37 H 0.6089 0.2169 0.4232 0.081 Uiso 1 1 d . . .
H38 H 0.5769 0.3170 0.4828 0.079 Uiso 1 1 d . . .
H39 H 0.4128 0.3218 0.5170 0.061 Uiso 1 1 d . . .
H40 H 0.1561 0.2454 0.4077 0.056 Uiso 1 1 d . . .
H41 H -0.0003 0.2106 0.3572 0.064 Uiso 1 1 d . . .
H42 H -0.1287 0.1255 0.3873 0.067 Uiso 1 1 d . . .
H43 H -0.0958 0.0747 0.4708 0.065 Uiso 1 1 d . . .
H44 H 0.0612 0.1129 0.5229 0.055 Uiso 1 1 d . . .
H45 H 0.2427 0.3754 0.4736 0.071 Uiso 1 1 d . . .
H46 H 0.1789 0.4991 0.5001 0.087 Uiso 1 1 d . . .
H47 H 0.0839 0.5056 0.5712 0.080 Uiso 1 1 d . . .
H48 H 0.0581 0.3859 0.6157 0.066 Uiso 1 1 d . . .
H49 H 0.1259 0.2622 0.5901 0.056 Uiso 1 1 d . . .
H50 H 0.2374 0.0484 0.5147 0.051 Uiso 1 1 d . . .
H51 H 0.3108 -0.0463 0.5753 0.063 Uiso 1 1 d . . .
H52 H 0.3854 0.0016 0.6557 0.078 Uiso 1 1 d . . .
H53 H 0.3869 0.1394 0.6735 0.072 Uiso 1 1 d . . .
H54 H 0.3187 0.2320 0.6126 0.056 Uiso 1 1 d . . .
H58 H 0.1611 0.2442 0.8102 0.216 Uiso 1 1 d . . .
H59 H 0.2721 0.2415 0.8435 0.216 Uiso 1 1 d . . .
H60 H 0.2660 0.0915 0.8413 0.214 Uiso 1 1 d . . .
H61 H 0.1536 0.0993 0.8096 0.214 Uiso 1 1 d . . .

loop_
_atom_site_aniso_label
_atom_site_aniso_U_11
_atom_site_aniso_U_22
_atom_site_aniso_U_33
_atom_site_aniso_U_23
_atom_site_aniso_U_13
_atom_site_aniso_U_12
Ni1 0.0460(3) 0.0253(3) 0.0374(3) 0.00509(18) 0.0081(2) -0.00080(18)
Co 0.0630(4) 0.0227(3) 0.0387(3) 0.0041(2) 0.0163(2) 0.0003(2)
P1 0.0600(6) 0.0240(5) 0.0381(5) 0.0027(4) 0.0102(4) 0.0012(4)
P2 0.0596(6) 0.0269(5) 0.0427(5) 0.0014(4) 0.0122(4) -0.0066(4)
P3 0.0606(6) 0.0281(5) 0.0492(6) 0.0099(4) 0.0176(5) 0.0074(4)
O10 0.113(4) 0.172(8) 0.118(5) -0.024(5) -0.008(4) -0.003(5)
O11 0.0652(17) 0.0293(15) 0.0401(14) -0.0002(11) 0.0142(12) -0.0016(12)
O12 0.091(2) 0.0307(17) 0.0486(17) 0.0027(13) -0.0086(16) -0.0034(15)
O13 0.073(2) 0.0385(18) 0.0579(18) 0.0069(14) 0.0251(16) 0.0118(14)
O21 0.0510(15) 0.0378(16) 0.0437(15) 0.0104(12) 0.0038(12) -0.0148(12)
O22 0.0539(17) 0.059(2) 0.0579(18) 0.0055(16) 0.0160(14) -0.0122(15)
O23 0.108(3) 0.0376(18) 0.0479(17) -0.0066(14) 0.0173(17) -0.0122(18)
O31 0.0532(15) 0.0341(16) 0.0474(15) 0.0113(12) 0.0135(12) 0.0062(12)
O32 0.097(3) 0.0362(18) 0.085(2) -0.0054(17) 0.049(2) 0.0000(17)
O33 0.069(2) 0.058(2) 0.066(2) 0.0269(18) 0.0128(17) 0.0173(17)
N1 0.0425(16) 0.0323(17) 0.0363(15) 0.0022(13) 0.0056(12) -0.0011(12)
N2 0.0434(16) 0.0265(16) 0.0399(16) 0.0048(12) 0.0058(13) -0.0025(12)
N3 0.058(2) 0.042(2) 0.0385(17) -0.0015(14) 0.0141(15) -0.0017(15)
C12 0.104(4) 0.039(3) 0.067(3) 0.005(2) -0.025(3) -0.010(3)
C13 0.062(3) 0.060(4) 0.083(4) 0.004(3) 0.009(3) 0.011(2)
C22 0.065(3) 0.077(4) 0.082(4) 0.015(3) -0.002(3) -0.006(3)
C23 0.163(7) 0.058(4) 0.055(3) -0.012(3) 0.025(4) 0.000(4)
C32 0.114(5) 0.060(4) 0.134(6) -0.014(4) 0.080(5) -0.002(3)
C33 0.077(4) 0.113(7) 0.092(5) 0.030(4) -0.016(3) 0.014(4)
C41 0.107(4) 0.038(2) 0.037(2) 0.0040(17) 0.031(2) -0.004(2)
C42 0.079(3) 0.046(3) 0.061(3) 0.011(2) 0.037(3) -0.003(2)
C43 0.082(3) 0.038(2) 0.052(2) 0.0097(19) 0.023(2) -0.018(2)
C44 0.091(4) 0.026(2) 0.053(2) 0.0124(18) 0.031(2) 0.007(2)
C45 0.082(3) 0.051(3) 0.042(2) 0.021(2) 0.009(2) -0.006(2)
C50 0.048(2) 0.040(2) 0.041(2) 0.0041(16) 0.0068(16) 0.0035(16)
C51 0.044(2) 0.049(3) 0.046(2) -0.0038(18) 0.0051(17) 0.0013(17)
C52 0.044(2) 0.043(2) 0.051(2) -0.0081(18) 0.0081(17) -0.0083(16)
C53 0.048(2) 0.034(2) 0.0369(18) 0.0008(15) 0.0118(15) -0.0021(15)
C54 0.0427(18) 0.0279(18) 0.0334(17) -0.0001(14) 0.0116(14) -0.0019(14)
C55 0.0440(18) 0.0302(19) 0.0333(17) 0.0017(14) 0.0063(14) -0.0006(14)
C56 0.049(2) 0.031(2) 0.044(2) 0.0077(16) 0.0046(17) -0.0053(15)
C57 0.053(2) 0.035(2) 0.048(2) 0.0094(17) -0.0005(18) 0.0029(16)
C58 0.0422(19) 0.045(2) 0.050(2) 0.0066(18) 0.0029(17) 0.0002(16)
C59 0.0416(19) 0.044(2) 0.046(2) 0.0094(18) 0.0045(16) -0.0048(16)
C61 0.061(2) 0.034(2) 0.051(2) 0.0003(18) 0.0103(19) -0.0066(18)
C62 0.100(4) 0.060(3) 0.050(3) -0.006(2) 0.028(3) -0.032(3)
C71 0.050(2) 0.032(2) 0.043(2) 0.0074(16) 0.0055(16) 0.0019(15)
C72 0.050(2) 0.046(3) 0.046(2) 0.0044(18) 0.0094(18) 0.0088(18)
C73 0.062(3) 0.076(4) 0.051(3) 0.005(2) 0.022(2) 0.025(3)
C74 0.062(3) 0.076(4) 0.070(3) 0.018(3) 0.024(3) 0.012(3)
C75 0.055(3) 0.065(4) 0.086(4) 0.012(3) 0.013(3) -0.010(2)
C76 0.054(2) 0.041(2) 0.062(3) -0.0014(19) 0.021(2) -0.0031(18)
C77 0.0452(19) 0.032(2) 0.0411(19) 0.0013(15) 0.0089(15) 0.0124(15)
C78 0.052(2) 0.049(3) 0.039(2) 0.0040(18) 0.0097(17) 0.0059(18)
C79 0.060(3) 0.057(3) 0.044(2) 0.000(2) 0.0044(19) 0.010(2)
C80 0.056(3) 0.059(3) 0.055(3) -0.011(2) -0.002(2) 0.010(2)
C81 0.052(2) 0.045(3) 0.063(3) 0.003(2) 0.004(2) -0.0035(19)
C82 0.047(2) 0.042(2) 0.046(2) 0.0087(18) 0.0063(17) 0.0033(17)
C83 0.054(2) 0.0267(19) 0.046(2) 0.0007(16) 0.0119(17) 0.0057(15)
C84 0.087(3) 0.035(2) 0.065(3) 0.010(2) 0.040(3) 0.011(2)
C85 0.119(5) 0.028(2) 0.096(4) 0.014(2) 0.060(4) 0.010(3)
C86 0.094(4) 0.036(3) 0.086(4) -0.003(2) 0.046(3) 0.014(2)
C87 0.065(3) 0.040(2) 0.061(3) -0.002(2) 0.028(2) 0.0035(19)
C88 0.056(2) 0.039(2) 0.048(2) 0.0031(18) 0.0181(18) 0.0017(17)
C89 0.0380(17) 0.036(2) 0.0382(18) 0.0009(15) 0.0077(14) 0.0008(14)
C90 0.0447(19) 0.032(2) 0.046(2) 0.0035(16) 0.0048(16) 0.0048(15)
C91 0.049(2) 0.038(2) 0.072(3) 0.014(2) 0.009(2) 0.0059(17)
C92 0.057(3) 0.071(4) 0.062(3) 0.030(3) 0.001(2) 0.009(2)
C93 0.050(2) 0.092(5) 0.046(2) 0.006(3) -0.0075(19) -0.002(2)
C94 0.045(2) 0.049(3) 0.046(2) -0.0042(19) 0.0036(17) -0.0053(17)
C95 0.138(10) 0.178(16) 0.226(17) -0.032(12) -0.016(10) -0.020(10)
C96 0.150(10) 0.195(16) 0.197(14) -0.092(13) -0.006(9) 0.050(11)
C97 0.180(13) 0.219(18) 0.140(10) 0.039(11) 0.056(9) -0.017(11)
C98 0.216(13) 0.139(12) 0.160(11) 0.036(9) 0.062(10) 0.016(10)
B1 0.054(2) 0.029(2) 0.040(2) 0.0030(17) 0.0090(18) 0.0054(17)

loop_
_atom_type_symbol
_atom_type_description
_atom_type_scat_dispersion_real
_atom_type_scat_dispersion_imag
_atom_type_scat_source
C C 0.0033 0.0016 'International Tables Vol C Tables 4.2.6.8 and 6.1.1.4'
H H 0.0000 0.0000 'International Tables Vol C Tables 4.2.6.8 and 6.1.1.4'
N N 0.0061 0.0033 'International Tables Vol C Tables 4.2.6.8 and 6.1.1.4'
O O 0.0106 0.0060 'International Tables Vol C Tables 4.2.6.8 and 6.1.1.4'
Ni Ni 0.3393 1.1124 'International Tables Vol C Tables 4.2.6.8 and 6.1.1.4'
Co Co 0.3494 0.9721 'International Tables Vol C Tables 4.2.6.8 and 6.1.1.4'
P P 0.1023 0.0942 'International Tables Vol C Tables 4.2.6.8 and 6.1.1.4'
B B 0.0013 0.0007 'International Tables Vol C Tables 4.2.6.8 and 6.1.1.4'

loop_
_geom_angle_atom_site_label_1
_geom_angle_atom_site_label_2
_geom_angle_atom_site_label_3
_geom_angle
_geom_angle_site_symmetry_1
_geom_angle_site_symmetry_3
_geom_angle_publ_flag
O31 Ni1 O21 93.40(12) . . ?
O31 Ni1 O11 89.85(12) . . ?
O21 Ni1 O11 90.43(12) . . ?
O31 Ni1 N1 94.05(12) . . ?
O21 Ni1 N1 172.55(13) . . ?
O11 Ni1 N1 89.39(12) . . ?
O31 Ni1 N2 171.38(12) . . ?
O21 Ni1 N2 94.09(12) . . ?
O11 Ni1 N2 94.37(12) . . ?
N1 Ni1 N2 78.50(13) . . ?
O31 Ni1 N3 89.67(13) . . ?
O21 Ni1 N3 91.74(13) . . ?
O11 Ni1 N3 177.80(13) . . ?
N1 Ni1 N3 88.50(13) . . ?
N2 Ni1 N3 85.83(14) . . ?
C42 Co C45 66.5(2) . . ?
C42 Co C43 39.97(19) . . ?
C45 Co C43 66.7(2) . . ?
C42 Co C41 39.5(2) . . ?
C45 Co C41 39.3(2) . . ?
C43 Co C41 66.47(19) . . ?
C42 Co C44 66.57(19) . . ?
C45 Co C44 40.5(2) . . ?
C43 Co C44 39.1(2) . . ?
C41 Co C44 66.66(18) . . ?
C42 Co P2 100.95(17) . . ?
C45 Co P2 156.03(15) . . ?
C43 Co P2 90.44(15) . . ?
C41 Co P2 138.46(18) . . ?
C44 Co P2 116.46(15) . . ?
C42 Co P3 160.30(15) . . ?
C45 Co P3 97.45(15) . . ?
C43 Co P3 124.39(15) . . ?
C41 Co P3 131.98(18) . . ?
C44 Co P3 93.85(13) . . ?
P2 Co P3 89.53(5) . . ?
C42 Co P1 103.07(15) . . ?
C45 Co P1 109.93(16) . . ?
C43 Co P1 142.54(15) . . ?
C41 Co P1 87.50(13) . . ?
C44 Co P1 150.28(14) . . ?
P2 Co P1 92.47(4) . . ?
P3 Co P1 92.99(4) . . ?
O11 P1 O12 110.32(18) . . ?
O11 P1 O13 107.49(17) . . ?
O12 P1 O13 98.42(19) . . ?
O11 P1 Co 120.56(12) . . ?
O12 P1 Co 105.92(12) . . ?
O13 P1 Co 111.88(14) . . ?
O21 P2 O22 109.28(18) . . ?
O21 P2 O23 108.60(17) . . ?
O22 P2 O23 100.4(2) . . ?
O21 P2 Co 119.43(12) . . ?
O22 P2 Co 106.86(13) . . ?
O23 P2 Co 110.56(15) . . ?
O31 P3 O32 110.11(18) . . ?
O31 P3 O33 106.74(19) . . ?
O32 P3 O33 98.6(2) . . ?
O31 P3 Co 119.52(12) . . ?
O32 P3 Co 107.25(14) . . ?
O33 P3 Co 112.63(14) . . ?
C97 O10 C96 113.1(13) . . ?
P1 O11 Ni1 127.74(18) . . ?
C12 O12 P1 121.2(3) . . ?
C13 O13 P1 120.5(3) . . ?
P2 O21 Ni1 128.73(17) . . ?
C22 O22 P2 119.1(3) . . ?
C23 O23 P2 122.9(4) . . ?
P3 O31 Ni1 128.16(17) . . ?
C32 O32 P3 120.9(4) . . ?
C33 O33 P3 118.3(4) . . ?
C50 N1 C54 118.9(3) . . ?
C50 N1 Ni1 126.0(3) . . ?
C54 N1 Ni1 115.1(2) . . ?
C59 N2 C55 119.3(3) . . ?
C59 N2 Ni1 125.3(3) . . ?
C55 N2 Ni1 115.1(2) . . ?
C61 N3 Ni1 162.5(4) . . ?
C45 C41 C42 108.6(4) . . ?
C45 C41 Co 70.1(2) . . ?
C42 C41 Co 69.9(2) . . ?
C41 C42 C43 107.7(5) . . ?
C41 C42 Co 70.6(3) . . ?
C43 C42 Co 70.1(2) . . ?
C44 C43 C42 108.6(5) . . ?
C44 C43 Co 70.8(2) . . ?
C42 C43 Co 69.9(3) . . ?
C43 C44 C45 107.5(4) . . ?
C43 C44 Co 70.1(2) . . ?
C45 C44 Co 69.4(3) . . ?
C41 C45 C44 107.6(5) . . ?
C41 C45 Co 70.6(3) . . ?
C44 C45 Co 70.1(2) . . ?
N1 C50 C51 122.5(4) . . ?
C50 C51 C52 119.3(4) . . ?
C51 C52 C53 118.8(4) . . ?
C52 C53 C54 119.2(4) . . ?
N1 C54 C53 121.1(3) . . ?
N1 C54 C55 115.1(3) . . ?
C53 C54 C55 123.7(3) . . ?
N2 C55 C56 121.0(3) . . ?
N2 C55 C54 115.2(3) . . ?
C56 C55 C54 123.8(3) . . ?
C57 C56 C55 119.0(4) . . ?
C58 C57 C56 119.3(4) . . ?
C59 C58 C57 118.5(4) . . ?
N2 C59 C58 122.9(4) . . ?
N3 C61 C62 178.7(6) . . ?
C72 C71 C76 114.8(4) . . ?
C72 C71 B1 121.9(4) . . ?
C76 C71 B1 122.7(4) . . ?
C71 C72 C73 122.5(5) . . ?
C74 C73 C72 121.8(5) . . ?
C73 C74 C75 117.1(5) . . ?
C76 C75 C74 121.4(5) . . ?
C75 C76 C71 122.4(5) . . ?
C78 C77 C82 114.6(4) . . ?
C78 C77 B1 122.0(4) . . ?
C82 C77 B1 123.2(4) . . ?
C79 C78 C77 123.2(4) . . ?
C78 C79 C80 120.7(4) . . ?
C81 C80 C79 118.3(4) . . ?
C80 C81 C82 119.8(4) . . ?
C77 C82 C81 123.2(4) . . ?
C84 C83 C88 115.1(4) . . ?
C84 C83 B1 122.5(4) . . ?
C88 C83 B1 122.1(4) . . ?
C85 C84 C83 122.8(4) . . ?
C86 C85 C84 120.6(4) . . ?
C87 C86 C85 118.3(4) . . ?
C86 C87 C88 120.3(4) . . ?
C87 C88 C83 122.9(4) . . ?
C94 C89 C90 114.3(4) . . ?
C94 C89 B1 123.8(4) . . ?
C90 C89 B1 121.3(3) . . ?
C91 C90 C89 123.7(4) . . ?
C92 C91 C90 118.8(5) . . ?
C93 C92 C91 119.9(4) . . ?
C92 C93 C94 120.4(5) . . ?
C93 C94 C89 122.9(5) . . ?
O10 C96 C95 107.4(13) . . ?
O10 C97 C98 107.1(10) . . ?
C71 B1 C77 112.1(3) . . ?
C71 B1 C89 103.7(3) . . ?
C77 B1 C89 111.4(3) . . ?
C71 B1 C83 113.4(3) . . ?
C77 B1 C83 104.0(3) . . ?
C89 B1 C83 112.6(3) . . ?

loop_
_geom_bond_atom_site_label_1
_geom_bond_atom_site_label_2
_geom_bond_distance
_geom_bond_site_symmetry_2
_geom_bond_publ_flag
Ni1 O31 2.043(3) . ?
Ni1 O21 2.044(3) . ?
Ni1 O11 2.050(3) . ?
Ni1 N1 2.065(3) . ?
Ni1 N2 2.066(3) . ?
Ni1 N3 2.131(3) . ?
Co C42 2.080(4) . ?
Co C45 2.082(4) . ?
Co C43 2.081(4) . ?
Co C41 2.089(4) . ?
Co C44 2.090(4) . ?
Co P2 2.1610(15) . ?
Co P3 2.1660(13) . ?
Co P1 2.1697(12) . ?
P1 O11 1.488(3) . ?
P1 O12 1.584(3) . ?
P1 O13 1.607(3) . ?
P2 O21 1.493(3) . ?
P2 O22 1.600(3) . ?
P2 O23 1.604(3) . ?
P3 O31 1.500(3) . ?
P3 O32 1.602(4) . ?
P3 O33 1.610(4) . ?
O10 C97 1.424(16) . ?
O10 C96 1.458(15) . ?
O12 C12 1.438(6) . ?
O13 C13 1.418(6) . ?
O22 C22 1.434(6) . ?
O23 C23 1.417(6) . ?
O32 C32 1.407(6) . ?
O33 C33 1.419(9) . ?
N1 C50 1.346(5) . ?
N1 C54 1.348(5) . ?
N2 C59 1.329(5) . ?
N2 C55 1.343(5) . ?
N3 C61 1.132(5) . ?
C41 C45 1.403(7) . ?
C41 C42 1.408(8) . ?
C42 C43 1.422(7) . ?
C43 C44 1.395(7) . ?
C44 C45 1.442(7) . ?
C50 C51 1.374(6) . ?
C51 C52 1.378(6) . ?
C52 C53 1.388(6) . ?
C53 C54 1.399(5) . ?
C54 C55 1.468(5) . ?
C55 C56 1.385(5) . ?
C56 C57 1.385(6) . ?
C57 C58 1.374(6) . ?
C58 C59 1.370(6) . ?
C61 C62 1.453(6) . ?
C71 C72 1.389(6) . ?
C71 C76 1.414(6) . ?
C71 B1 1.639(6) . ?
C72 C73 1.400(6) . ?
C73 C74 1.359(9) . ?
C74 C75 1.401(9) . ?
C75 C76 1.374(7) . ?
C77 C78 1.397(6) . ?
C77 C82 1.396(6) . ?
C77 B1 1.632(6) . ?
C78 C79 1.382(7) . ?
C79 C80 1.390(7) . ?
C80 C81 1.378(7) . ?
C81 C82 1.407(6) . ?
C83 C84 1.389(6) . ?
C83 C88 1.396(5) . ?
C83 B1 1.640(6) . ?
C84 C85 1.387(7) . ?
C85 C86 1.381(7) . ?
C86 C87 1.377(7) . ?
C87 C88 1.389(6) . ?
C89 C94 1.403(6) . ?
C89 C90 1.401(6) . ?
C89 B1 1.644(6) . ?
C90 C91 1.405(6) . ?
C91 C92 1.372(8) . ?
C92 C93 1.373(9) . ?
C93 C94 1.388(7) . ?
C95 C96 1.57(2) . ?
C97 C98 1.527(19) . ?
